data_4029313
loop_
_publ_author_name
'Zhang, Peng'
'Cook, Andrea M.'
'Liu, Yang'
'Wolf, Christian'

_publ_contact_author 'Christian Wolf'
_publ_section_title
;
 Copper(I)-Catalyzed Nucleophilic Addition of Ynamides to Acyl Chlorides
 and Activated N-Heterocycles.
;
_journal_issue 9
_journal_name_full 'The Journal of organic chemistry'
_journal_page_first 4167
_journal_page_last 4173
_journal_paper_doi 10.1021/jo500365h
_journal_volume 79
_journal_year 2014
_chemical_formula_moiety 'C22 H17 N O3 S'
_chemical_formula_sum 'C22 H17 N O3 S'
_chemical_formula_weight 375.43
_chemical_melting_point 139.5(5)
_chemical_name_common N-(3-Phenyl-3-oxoprop-1-ynyl)-N-phenyl-4-tolylsulfonamide
_chemical_name_systematic
; 
 ? 
;
_space_group_IT_number 14
_symmetry_cell_setting monoclinic
_symmetry_space_group_name_Hall '-P 2ybc'
_symmetry_space_group_name_H-M 'P 1 21/c 1'
_atom_sites_solution_hydrogens geom
_atom_sites_solution_primary direct
_atom_sites_solution_secondary difmap
_audit_creation_method SHELXL-97
_cell_angle_alpha 90.00
_cell_angle_beta 97.283(8)
_cell_angle_gamma 90.00
_cell_formula_units_Z 4
_cell_length_a 5.587(2)
_cell_length_b 18.446(7)
_cell_length_c 17.936(7)
_cell_measurement_reflns_used 7363
_cell_measurement_temperature 100(2)
_cell_measurement_theta_max 28.113
_cell_measurement_theta_min 2.199
_cell_volume 1833.5(12)
_computing_cell_refinement 'Bruker APEXII'
_computing_data_collection 'Bruker APEXII'
_computing_data_reduction 'Bruker APEXII'
_computing_molecular_graphics 'ORTEP-3 for Windows; Ferrugia L J (1997), J. Appl. Cryst. 30, 565'
_computing_publication_material 'Bruker SHELXTL'
_computing_structure_refinement 'SHELXL-97 (Sheldrick, 1997)'
_computing_structure_solution 'SHELXS-97 (Sheldrick, 1990)'
_diffrn_ambient_temperature 100(2)
_diffrn_measured_fraction_theta_full 0.956
_diffrn_measured_fraction_theta_max 0.956
_diffrn_radiation_monochromator graphite
_diffrn_radiation_source 'fine-focus sealed tube'
_diffrn_radiation_type MoK\a
_diffrn_radiation_wavelength 0.71073
_diffrn_reflns_av_R_equivalents 0.0279
_diffrn_reflns_av_sigmaI/netI 0.0270
_diffrn_reflns_limit_h_max 7
_diffrn_reflns_limit_h_min -7
_diffrn_reflns_limit_k_max 23
_diffrn_reflns_limit_k_min -23
_diffrn_reflns_limit_l_max 23
_diffrn_reflns_limit_l_min -23
_diffrn_reflns_number 15914
_diffrn_reflns_theta_full 28.00
_diffrn_reflns_theta_max 28.00
_diffrn_reflns_theta_min 2.21
_exptl_absorpt_coefficient_mu 0.199
_exptl_absorpt_correction_T_max 0.7457
_exptl_absorpt_correction_T_min 0.6427
_exptl_absorpt_correction_type multi-scan
_exptl_absorpt_process_details 'SADABS based on Blessing's method; Blessing, Acta Cryst. (1995) A51 33-38'
_exptl_crystal_colour colorless
_exptl_crystal_density_diffrn 1.360
_exptl_crystal_density_method 'not measured'
_exptl_crystal_description rod
_exptl_crystal_F_000 784
_exptl_crystal_size_max 0.58
_exptl_crystal_size_mid 0.46
_exptl_crystal_size_min 0.41
_refine_diff_density_max 0.435
_refine_diff_density_min -0.446
_refine_diff_density_rms 0.054
_refine_ls_extinction_method none
_refine_ls_goodness_of_fit_ref 0.995
_refine_ls_hydrogen_treatment mixed
_refine_ls_matrix_type full
_refine_ls_number_parameters 312
_refine_ls_number_reflns 4243
_refine_ls_number_restraints 0
_refine_ls_restrained_S_all 0.995
_refine_ls_R_factor_all 0.0428
_refine_ls_R_factor_gt 0.0369
_refine_ls_shift/su_max 0.074
_refine_ls_shift/su_mean 0.005
_refine_ls_structure_factor_coef Fsqd
_refine_ls_weighting_details 'calc w=1/[\s^2^(Fo^2^)+(0.0577P)^2^+0.9848P] where P=(Fo^2^+2Fc^2^)/3'
_refine_ls_weighting_scheme calc
_refine_ls_wR_factor_gt 0.0970
_refine_ls_wR_factor_ref 0.1015
_reflns_number_gt 3738
_reflns_number_total 4243
_reflns_threshold_expression >2sigma(I)
_cod_data_source_file jo500365h_si_002.cif
_cod_data_source_block Y1-Bz
_cod_depositor_comments
;
The following automatic conversions were performed:
'_atom_site_symetry_multiplicity' tag replaced with
'_atom_site_symmetry_multiplicity'.

Automatic conversion script
Id: cif_correct_tags 1440 2010-10-19 06:21:57Z saulius 

The following automatic conversions were performed:

'_chemical_melting_point' value '139 - 140' was changed to '139.5(5)'
- the average value was taken and precision was
estimated.

'_symmetry_cell_setting' value 'Monoclinic' changed to
'monoclinic' according to
/usr/data/users/saulius/crontab/automatic-downloads/rss-feeds/ACS/lib/dictionaries/cif_core.dic
dictionary named 'cif_core.dic' version 2.4.2 from 2011-04-26.

Automatic conversion script
Id: cif_fix_values 2281 2013-09-26 08:29:07Z andrius 

 Adding full bibliography for 4029313.cif.
;
_cod_original_sg_symbol_H-M P_1_21/c_1
_cod_database_code 4029313

loop_
_symmetry_equiv_pos_as_xyz
'x, y, z'
'-x, y+1/2, -z+1/2'
'-x, -y, -z'
'x, -y-1/2, z-1/2'

loop_
_atom_site_label
_atom_site_type_symbol
_atom_site_fract_x
_atom_site_fract_y
_atom_site_fract_z
_atom_site_U_iso_or_equiv
_atom_site_adp_type
_atom_site_occupancy
_atom_site_symmetry_multiplicity
_atom_site_calc_flag
S1 S 0.36379(6) 0.296787(16) 0.229811(18) 0.01421(10) Uani 1 1 d
O1 O 1.24895(19) 0.34334(5) 0.44681(6) 0.0224(2) Uani 1 1 d
O2 O 0.17788(17) 0.24534(5) 0.20685(6) 0.0187(2) Uani 1 1 d
O3 O 0.31251(18) 0.36644(5) 0.25924(6) 0.0187(2) Uani 1 1 d
N4 N 0.5446(2) 0.25509(6) 0.29975(6) 0.0157(2) Uani 1 1 d
C5 C 0.7235(3) 0.29464(7) 0.33700(8) 0.0162(3) Uani 1 1 d
C6 C 0.5434(2) 0.30921(7) 0.15736(8) 0.0152(3) Uani 1 1 d
C7 C 1.0516(2) 0.45266(7) 0.40143(7) 0.0153(3) Uani 1 1 d
C8 C 0.7602(3) 0.06610(8) 0.27811(9) 0.0207(3) Uani 1 1 d
C9 C 1.0134(3) 0.60300(7) 0.39636(8) 0.0186(3) Uani 1 1 d
C10 C 0.8319(2) 0.33073(7) 0.04353(8) 0.0179(3) Uani 1 1 d
C11 C 0.6588(3) 0.27569(8) 0.03786(8) 0.0196(3) Uani 1 1 d
C12 C 0.8211(3) 0.56039(8) 0.36499(8) 0.0195(3) Uani 1 1 d
C13 C 0.3989(3) 0.13960(7) 0.34124(8) 0.0196(3) Uani 1 1 d
C14 C 0.7154(2) 0.36467(7) 0.16462(8) 0.0165(3) Uani 1 1 d
C15 C 0.5616(2) 0.17642(7) 0.30306(7) 0.0148(3) Uani 1 1 d
C16 C 0.5148(3) 0.26422(7) 0.09431(8) 0.0180(3) Uani 1 1 d
C17 C 1.2452(3) 0.49573(7) 0.43127(8) 0.0178(3) Uani 1 1 d
C18 C 0.8570(2) 0.37484(7) 0.10744(8) 0.0176(3) Uani 1 1 d
C19 C 0.9878(3) 0.34256(9) -0.01793(9) 0.0240(3) Uani 1 1 d
C20 C 0.6010(3) 0.02837(7) 0.31716(9) 0.0218(3) Uani 1 1 d
C21 C 0.8829(3) 0.32961(7) 0.37050(8) 0.0191(3) Uani 1 1 d
C22 C 0.8388(2) 0.48519(7) 0.36769(8) 0.0171(3) Uani 1 1 d
C23 C 1.0772(2) 0.37245(7) 0.40925(8) 0.0167(3) Uani 1 1 d
C24 C 1.2262(3) 0.57080(7) 0.42923(8) 0.0193(3) Uani 1 1 d
C25 C 0.7421(3) 0.14120(7) 0.27110(8) 0.0177(3) Uani 1 1 d
C26 C 0.4207(3) 0.06459(8) 0.34846(9) 0.0239(3) Uani 1 1 d
H1 H 0.616(3) -0.0228(10) 0.3223(11) 0.027(5) Uiso 1 1 d
H2 H 0.997(3) 0.6541(10) 0.3946(10) 0.025(5) Uiso 1 1 d
H3 H 0.275(3) 0.1644(10) 0.3615(10) 0.022(4) Uiso 1 1 d
H4 H 1.396(3) 0.4731(10) 0.4519(11) 0.030(5) Uiso 1 1 d
H5 H 0.706(3) 0.4548(9) 0.3470(10) 0.020(4) Uiso 1 1 d
H6 H 0.737(3) 0.3939(9) 0.2084(10) 0.021(4) Uiso 1 1 d
H7 H 0.852(3) 0.1680(9) 0.2450(10) 0.022(4) Uiso 1 1 d
H8 H 0.309(3) 0.0374(10) 0.3758(11) 0.026(5) Uiso 1 1 d
H9 H 0.977(3) 0.4131(10) 0.1130(10) 0.025(4) Uiso 1 1 d
H10 H 0.884(3) 0.0407(9) 0.2545(10) 0.022(4) Uiso 1 1 d
H11 H 0.641(3) 0.2450(10) -0.0062(11) 0.028(5) Uiso 1 1 d
H12 H 0.395(3) 0.2266(10) 0.0893(11) 0.029(5) Uiso 1 1 d
H13 H 1.360(3) 0.6000(10) 0.4507(11) 0.026(5) Uiso 1 1 d
H14 H 0.666(4) 0.5823(10) 0.3413(11) 0.031(5) Uiso 1 1 d
H15 H 1.126(4) 0.3720(11) 0.0003(11) 0.033(5) Uiso 1 1 d
H16 H 1.051(4) 0.2969(12) -0.0320(13) 0.047(6) Uiso 1 1 d
H17 H 0.895(4) 0.3661(11) -0.0601(13) 0.041(6) Uiso 1 1 d

loop_
_atom_site_aniso_label
_atom_site_aniso_U_11
_atom_site_aniso_U_22
_atom_site_aniso_U_33
_atom_site_aniso_U_23
_atom_site_aniso_U_13
_atom_site_aniso_U_12
S1 0.01488(17) 0.01204(16) 0.01569(18) 0.00056(11) 0.00181(12) -0.00066(11)
O1 0.0228(5) 0.0179(5) 0.0247(5) 0.0008(4) -0.0049(4) 0.0017(4)
O2 0.0171(5) 0.0175(5) 0.0209(5) 0.0000(4) 0.0004(4) -0.0034(4)
O3 0.0209(5) 0.0144(4) 0.0214(5) -0.0003(4) 0.0055(4) 0.0017(4)
N4 0.0190(6) 0.0114(5) 0.0159(6) 0.0007(4) -0.0008(4) -0.0024(4)
C5 0.0199(7) 0.0138(6) 0.0151(6) 0.0010(5) 0.0032(5) -0.0010(5)
C6 0.0158(6) 0.0141(6) 0.0155(6) 0.0022(5) 0.0014(5) 0.0026(5)
C7 0.0163(6) 0.0162(6) 0.0133(6) -0.0002(5) 0.0016(5) -0.0002(5)
C8 0.0194(7) 0.0194(6) 0.0229(7) -0.0042(5) 0.0016(6) 0.0027(5)
C9 0.0235(7) 0.0150(6) 0.0179(7) 0.0007(5) 0.0043(5) 0.0015(5)
C10 0.0177(6) 0.0189(6) 0.0169(7) 0.0034(5) 0.0015(5) 0.0027(5)
C11 0.0233(7) 0.0189(6) 0.0160(7) -0.0025(5) 0.0005(5) 0.0006(5)
C12 0.0190(7) 0.0204(7) 0.0187(7) 0.0016(5) 0.0009(5) 0.0040(5)
C13 0.0199(7) 0.0167(6) 0.0233(7) 0.0011(5) 0.0069(6) 0.0009(5)
C14 0.0175(6) 0.0150(6) 0.0166(7) -0.0004(5) 0.0007(5) 0.0006(5)
C15 0.0173(6) 0.0118(6) 0.0145(6) 0.0001(5) -0.0011(5) -0.0020(5)
C16 0.0200(7) 0.0152(6) 0.0183(7) -0.0005(5) 0.0008(5) -0.0017(5)
C17 0.0174(6) 0.0178(6) 0.0170(7) -0.0006(5) -0.0019(5) -0.0001(5)
C18 0.0158(6) 0.0165(6) 0.0201(7) 0.0011(5) 0.0010(5) -0.0009(5)
C19 0.0236(7) 0.0296(8) 0.0197(7) 0.0000(6) 0.0059(6) -0.0017(6)
C20 0.0227(7) 0.0128(6) 0.0285(8) 0.0004(5) -0.0022(6) -0.0002(5)
C21 0.0230(7) 0.0146(6) 0.0191(7) 0.0024(5) 0.0002(6) -0.0004(5)
C22 0.0163(6) 0.0189(6) 0.0157(6) -0.0012(5) 0.0012(5) -0.0009(5)
C23 0.0185(6) 0.0166(6) 0.0147(6) -0.0011(5) 0.0011(5) -0.0020(5)
C24 0.0198(7) 0.0175(6) 0.0201(7) -0.0008(5) 0.0004(5) -0.0034(5)
C25 0.0170(6) 0.0184(6) 0.0180(7) -0.0002(5) 0.0027(5) -0.0025(5)
C26 0.0231(7) 0.0175(7) 0.0319(8) 0.0057(6) 0.0065(6) -0.0034(5)

loop_
_atom_type_symbol
_atom_type_description
_atom_type_scat_dispersion_real
_atom_type_scat_dispersion_imag
_atom_type_scat_source
C C 0.0033 0.0016 'International Tables Vol C Tables 4.2.6.8 and 6.1.1.4'
H H 0.0000 0.0000 'International Tables Vol C Tables 4.2.6.8 and 6.1.1.4'
N N 0.0061 0.0033 'International Tables Vol C Tables 4.2.6.8 and 6.1.1.4'
O O 0.0106 0.0060 'International Tables Vol C Tables 4.2.6.8 and 6.1.1.4'
S S 0.1246 0.1234 'International Tables Vol C Tables 4.2.6.8 and 6.1.1.4'

loop_
_geom_angle_atom_site_label_1
_geom_angle_atom_site_label_2
_geom_angle_atom_site_label_3
_geom_angle
O2 S1 O3 122.02(6)
O2 S1 N4 104.81(6)
O3 S1 N4 105.25(6)
O2 S1 C6 109.66(7)
O3 S1 C6 108.41(6)
N4 S1 C6 105.35(7)
C5 N4 C15 118.69(11)
C5 N4 S1 117.26(9)
C15 N4 S1 120.88(9)
C21 C5 N4 179.65(16)
C16 C6 C14 121.15(13)
C16 C6 S1 120.33(11)
C14 C6 S1 118.52(11)
C17 C7 C22 119.83(12)
C17 C7 C23 117.97(12)
C22 C7 C23 122.16(12)
C20 C8 C25 120.04(14)
C12 C9 C24 120.31(13)
C18 C10 C11 118.62(13)
C18 C10 C19 120.60(13)
C11 C10 C19 120.78(13)
C16 C11 C10 121.20(13)
C9 C12 C22 120.09(13)
C15 C13 C26 118.57(14)
C18 C14 C6 118.71(13)
C25 C15 C13 122.26(13)
C25 C15 N4 119.91(12)
C13 C15 N4 117.79(12)
C11 C16 C6 118.91(13)
C24 C17 C7 120.35(13)
C14 C18 C10 121.40(13)
C26 C20 C8 120.55(13)
C5 C21 C23 178.59(16)
C12 C22 C7 119.71(13)
O1 C23 C21 120.84(12)
O1 C23 C7 123.09(12)
C21 C23 C7 116.06(12)
C17 C24 C9 119.68(13)
C15 C25 C8 118.54(13)
C20 C26 C13 120.04(14)

loop_
_geom_bond_atom_site_label_1
_geom_bond_atom_site_label_2
_geom_bond_distance
S1 O2 1.4285(10)
S1 O3 1.4317(11)
S1 N4 1.6923(12)
S1 C6 1.7546(15)
O1 C23 1.2243(17)
N4 C5 1.3450(17)
N4 C15 1.4550(16)
C5 C21 1.197(2)
C6 C16 1.3955(19)
C6 C14 1.3982(19)
C7 C17 1.3932(19)
C7 C22 1.3990(19)
C7 C23 1.4912(18)
C8 C20 1.387(2)
C8 C25 1.3936(19)
C9 C12 1.391(2)
C9 C24 1.391(2)
C10 C18 1.398(2)
C10 C11 1.397(2)
C10 C19 1.505(2)
C11 C16 1.387(2)
C12 C22 1.391(2)
C13 C15 1.383(2)
C13 C26 1.394(2)
C14 C18 1.385(2)
C15 C25 1.383(2)
C17 C24 1.3890(19)
C20 C26 1.386(2)
C21 C23 1.4475(19)
